data_8104693
loop_
_publ_author_name
'Hou, Siyu'
'Ren, Penggang'
'Zeng, Yan'

_publ_section_title
;
 The crystal structure of 3-amino-5-carboxypyridin-1-ium perchlorate
 monohydrate, C6H9ClN2O7
;
_journal_issue 4
_journal_name_full 'Zeitschrift f\"ur Kristallographie - New Crystal Structures'
_journal_page_first 727
_journal_page_last 728
_journal_paper_doi 10.1515/ncrs-2021-0062
_journal_volume 236
_journal_year 2021
_chemical_formula_moiety 'C6 H7 N2 O2, Cl O4, H2 O'
_chemical_formula_sum 'C6 H9 Cl N2 O7'
_chemical_formula_weight 256.60
_space_group_crystal_system triclinic
_space_group_IT_number 2
_space_group_name_Hall '-P 1'
_space_group_name_H-M_alt 'P -1'
_atom_sites_solution_hydrogens mixed
_cell_angle_alpha 74.237(2)
_cell_angle_beta 81.603(3)
_cell_angle_gamma 88.888(3)
_cell_formula_units_Z 2
_cell_length_a 6.8667(4)
_cell_length_b 7.5196(4)
_cell_length_c 10.0908(5)
_cell_measurement_reflns_used 2562
_cell_measurement_temperature 150(2)
_cell_measurement_theta_max 25.90
_cell_measurement_theta_min 2.82
_cell_volume 495.95(5)
_computing_cell_refinement 'SAINT v8.37A (Bruker, 2015)'
_computing_data_collection 'Bruker APEX-II'
_computing_data_reduction 'SAINT v8.37A (Bruker, 2015)'
_computing_molecular_graphics 'Olex2 1.3 (Dolomanov et al., 2009)'
_computing_publication_material 'Olex2 1.3 (Dolomanov et al., 2009)'
_computing_structure_refinement 'SHELXL 2018/3 (Sheldrick, 2015)'
_computing_structure_solution 'SHELXT 2018/2 (Sheldrick, 2018)'
_diffrn_ambient_temperature 150.0
_diffrn_measured_fraction_theta_full 0.999
_diffrn_measured_fraction_theta_max 0.998
_diffrn_measurement_device_type 'Bruker APEX-II CCD'
_diffrn_measurement_method '\f and \w scans'
_diffrn_radiation_type MoK\a
_diffrn_radiation_wavelength 0.71073
_diffrn_reflns_av_R_equivalents 0.0723
_diffrn_reflns_av_unetI/netI 0.0426
_diffrn_reflns_Laue_measured_fraction_full 0.999
_diffrn_reflns_Laue_measured_fraction_max 0.998
_diffrn_reflns_limit_h_max 8
_diffrn_reflns_limit_h_min -8
_diffrn_reflns_limit_k_max 9
_diffrn_reflns_limit_k_min -9
_diffrn_reflns_limit_l_max 12
_diffrn_reflns_limit_l_min -12
_diffrn_reflns_number 12649
_diffrn_reflns_point_group_measured_fraction_full 0.999
_diffrn_reflns_point_group_measured_fraction_max 0.998
_diffrn_reflns_theta_full 25.242
_diffrn_reflns_theta_max 26.428
_diffrn_reflns_theta_min 2.120
_diffrn_source_current 30.0
_diffrn_source_power 1.5
_diffrn_source_voltage 50.0
_diffrn_standards_number 0
_exptl_absorpt_coefficient_mu 0.411
_exptl_absorpt_correction_T_max 0.7454
_exptl_absorpt_correction_T_min 0.7155
_exptl_absorpt_correction_type none
_exptl_absorpt_process_details
;
SADABS-2016/2 (Bruker,2016/2) was used for absorption correction.
wR2(int) was 0.0661 before and 0.0608 after correction.
The Ratio of minimum to maximum transmission is 0.9599.
The \l/2 correction factor is Not present.
;
_exptl_crystal_density_diffrn 1.718
_exptl_crystal_F_000 264
_exptl_crystal_size_max 0.2
_exptl_crystal_size_mid 0.15
_exptl_crystal_size_min 0.1
_refine_diff_density_max 0.275
_refine_diff_density_min -0.439
_refine_diff_density_rms 0.065
_refine_ls_extinction_coef .
_refine_ls_extinction_method none
_refine_ls_goodness_of_fit_ref 1.070
_refine_ls_hydrogen_treatment constr
_refine_ls_matrix_type full
_refine_ls_number_parameters 149
_refine_ls_number_reflns 2054
_refine_ls_number_restraints 0
_refine_ls_restrained_S_all 1.070
_refine_ls_R_factor_all 0.0564
_refine_ls_R_factor_gt 0.0377
_refine_ls_shift/su_max 0.000
_refine_ls_shift/su_mean 0.000
_refine_ls_structure_factor_coef Fsqd
_refine_ls_weighting_details 'w=1/[\s^2^(Fo^2^)+(0.0365P)^2^+0.2489P] where P=(Fo^2^+2Fc^2^)/3'
_refine_ls_weighting_scheme calc
_refine_ls_wR_factor_gt 0.0823
_refine_ls_wR_factor_ref 0.0902
_reflns_Friedel_coverage 0.000
_reflns_Friedel_fraction_full .
_reflns_Friedel_fraction_max .
_reflns_number_gt 1609
_reflns_number_total 2054
_reflns_threshold_expression 'I > 2\s(I)'
_cod_data_source_file suppl_j_ncrs-2021-0062_suppl.cif
_cod_data_source_block 1
_cod_database_code 8104693
_shelx_space_group_comment
;
The symmetry employed for this shelxl refinement is uniquely defined
by the following loop, which should always be used as a source of
symmetry information in preference to the above space-group names.
They are only intended as comments.
;
_shelx_estimated_absorpt_t_max 0.960
_shelx_estimated_absorpt_t_min 0.922
_olex2_refinement_description
;
1. Fixed Uiso
 At 1.2 times of:
  All C(H) groups, All N(H) groups, All N(H,H) groups
 At 1.5 times of:
  All O(H) groups, All O(H,H) groups
2.a Free rotating group:
 O1W(H1WA,H1WB)
2.b Aromatic/amide H refined with riding coordinates:
 C3(H3), C5(H5), C6(H6), N1(H1)
2.c X=CH2 refined with riding coordinates:
 N2(H2A,H2B)
2.d Idealised tetrahedral OH refined as rotating group:
 O2(H2)
;

loop_
_space_group_symop_operation_xyz
'x, y, z'
'-x, -y, -z'

loop_
_atom_site_label
_atom_site_type_symbol
_atom_site_fract_x
_atom_site_fract_y
_atom_site_fract_z
_atom_site_U_iso_or_equiv
_atom_site_adp_type
_atom_site_occupancy
_atom_site_site_symmetry_order
_atom_site_calc_flag
_atom_site_refinement_flags_posn
_atom_site_refinement_flags_adp
_atom_site_refinement_flags_occupancy
_atom_site_disorder_assembly
_atom_site_disorder_group
C1 C 0.1938(3) -0.2739(3) 0.6848(2) 0.0201(5) Uani 1 1 d . . . . .
C2 C 0.2139(3) -0.0704(3) 0.6168(2) 0.0171(5) Uani 1 1 d . . . . .
C3 C 0.2667(3) -0.0091(3) 0.4740(2) 0.0181(5) Uani 1 1 d . . . . .
H3 H 0.286515 -0.096305 0.420772 0.022 Uiso 1 1 calc R U . . .
C4 C 0.2912(3) 0.1804(3) 0.4068(2) 0.0195(5) Uani 1 1 d . . . . .
C5 C 0.2590(3) 0.3016(3) 0.4909(2) 0.0206(5) Uani 1 1 d . . . . .
H5 H 0.272691 0.431174 0.450083 0.025 Uiso 1 1 calc R U . . .
C6 C 0.1855(3) 0.0557(3) 0.6956(2) 0.0200(5) Uani 1 1 d . . . . .
H6 H 0.150678 0.015737 0.793892 0.024 Uiso 1 1 calc R U . . .
Cl1 Cl 0.68697(8) 0.21373(7) 0.87046(6) 0.01990(16) Uani 1 1 d . . . . .
N1 N 0.2089(3) 0.2353(2) 0.62844(19) 0.0213(4) Uani 1 1 d . . . . .
H1 H 0.190000 0.315350 0.678280 0.026 Uiso 1 1 calc R U . . .
N2 N 0.3484(3) 0.2445(3) 0.2676(2) 0.0301(5) Uani 1 1 d . . . . .
H2A H 0.365850 0.364063 0.228915 0.036 Uiso 1 1 calc R U . . .
H2B H 0.368185 0.166698 0.216015 0.036 Uiso 1 1 calc R U . . .
O1 O 0.2351(3) -0.3857(2) 0.61864(17) 0.0323(4) Uani 1 1 d . . . . .
O2 O 0.1300(3) -0.3156(2) 0.81855(16) 0.0258(4) Uani 1 1 d . . . . .
H2 H 0.137636 -0.430011 0.853099 0.039 Uiso 1 1 calc R U . . .
O3 O 0.5590(3) 0.1041(2) 0.82217(19) 0.0332(4) Uani 1 1 d . . . . .
O4 O 0.7986(3) 0.3422(3) 0.7533(2) 0.0443(5) Uani 1 1 d . . . . .
O5 O 0.5694(3) 0.3152(3) 0.9539(2) 0.0366(5) Uani 1 1 d . . . . .
O6 O 0.8201(2) 0.0957(2) 0.95093(17) 0.0243(4) Uani 1 1 d . . . . .
O1W O 0.1691(2) 0.3292(2) 0.90705(17) 0.0237(4) Uani 1 1 d G . . . .
H1WA H 0.276046 0.300689 0.944213 0.036 Uiso 1 1 d G U . . .
H1WB H 0.083147 0.244687 0.956493 0.036 Uiso 1 1 d G U . . .

loop_
_atom_site_aniso_label
_atom_site_aniso_U_11
_atom_site_aniso_U_22
_atom_site_aniso_U_33
_atom_site_aniso_U_23
_atom_site_aniso_U_13
_atom_site_aniso_U_12
C1 0.0213(12) 0.0182(11) 0.0204(12) -0.0050(9) -0.0022(9) -0.0011(9)
C2 0.0184(11) 0.0147(10) 0.0193(11) -0.0063(9) -0.0033(9) 0.0011(8)
C3 0.0207(11) 0.0155(10) 0.0198(11) -0.0068(9) -0.0043(9) 0.0020(9)
C4 0.0196(11) 0.0206(11) 0.0199(12) -0.0070(9) -0.0058(9) 0.0032(9)
C5 0.0247(12) 0.0135(10) 0.0230(12) -0.0036(9) -0.0046(10) 0.0021(9)
C6 0.0234(12) 0.0180(11) 0.0182(11) -0.0048(9) -0.0023(9) 0.0016(9)
Cl1 0.0210(3) 0.0176(3) 0.0205(3) -0.0043(2) -0.0031(2) 0.0019(2)
N1 0.0288(11) 0.0149(9) 0.0224(10) -0.0095(8) -0.0028(8) 0.0024(8)
N2 0.0526(14) 0.0179(10) 0.0178(10) -0.0036(8) -0.0019(10) 0.0028(9)
O1 0.0605(13) 0.0149(8) 0.0214(9) -0.0080(7) 0.0010(8) -0.0016(8)
O2 0.0400(10) 0.0156(8) 0.0192(9) -0.0043(7) 0.0037(7) 0.0001(7)
O3 0.0309(10) 0.0381(10) 0.0401(11) -0.0247(9) -0.0091(8) -0.0003(8)
O4 0.0332(11) 0.0377(11) 0.0419(12) 0.0209(9) -0.0012(9) -0.0020(8)
O5 0.0356(10) 0.0417(11) 0.0462(12) -0.0325(9) -0.0131(9) 0.0177(8)
O6 0.0256(9) 0.0197(8) 0.0238(9) 0.0010(7) -0.0056(7) 0.0055(7)
O1W 0.0220(9) 0.0193(8) 0.0263(9) -0.0007(7) -0.0024(7) -0.0006(7)

loop_
_atom_type_symbol
_atom_type_description
_atom_type_scat_dispersion_real
_atom_type_scat_dispersion_imag
_atom_type_scat_source
C C 0.0033 0.0016 'International Tables Vol C Tables 4.2.6.8 and 6.1.1.4'
H H 0.0000 0.0000 'International Tables Vol C Tables 4.2.6.8 and 6.1.1.4'
Cl Cl 0.1484 0.1585 'International Tables Vol C Tables 4.2.6.8 and 6.1.1.4'
O O 0.0106 0.0060 'International Tables Vol C Tables 4.2.6.8 and 6.1.1.4'
N N 0.0061 0.0033 'International Tables Vol C Tables 4.2.6.8 and 6.1.1.4'

loop_
_geom_angle_atom_site_label_1
_geom_angle_atom_site_label_2
_geom_angle_atom_site_label_3
_geom_angle
_geom_angle_site_symmetry_1
_geom_angle_site_symmetry_3
O1 C1 C2 121.4(2) . .
O1 C1 O2 124.9(2) . .
O2 C1 C2 113.71(18) . .
C3 C2 C1 119.02(19) . .
C3 C2 C6 120.1(2) . .
C6 C2 C1 120.8(2) . .
C2 C3 H3 119.6 . .
C2 C3 C4 120.7(2) . .
C4 C3 H3 119.6 . .
C5 C4 C3 116.8(2) . .
N2 C4 C3 122.2(2) . .
N2 C4 C5 121.0(2) . .
C4 C5 H5 119.9 . .
N1 C5 C4 120.1(2) . .
N1 C5 H5 119.9 . .
C2 C6 H6 121.1 . .
N1 C6 C2 117.7(2) . .
N1 C6 H6 121.1 . .
O3 Cl1 O4 109.51(12) . .
O3 Cl1 O5 108.93(11) . .
O3 Cl1 O6 109.79(10) . .
O4 Cl1 O5 108.98(12) . .
O4 Cl1 O6 109.24(10) . .
O5 Cl1 O6 110.37(10) . .
C5 N1 C6 124.49(19) . .
C5 N1 H1 117.8 . .
C6 N1 H1 117.8 . .
C4 N2 H2A 120.0 . .
C4 N2 H2B 120.0 . .
H2A N2 H2B 120.0 . .
C1 O2 H2 109.5 . .
H1WA O1W H1WB 104.5 . .

loop_
_geom_bond_atom_site_label_1
_geom_bond_atom_site_label_2
_geom_bond_distance
_geom_bond_site_symmetry_2
C1 C2 1.498(3) .
C1 O1 1.214(3) .
C1 O2 1.310(3) .
C2 C3 1.384(3) .
C2 C6 1.388(3) .
C3 H3 0.9500 .
C3 C4 1.403(3) .
C4 C5 1.399(3) .
C4 N2 1.355(3) .
C5 H5 0.9500 .
C5 N1 1.336(3) .
C6 H6 0.9500 .
C6 N1 1.338(3) .
Cl1 O3 1.4358(17) .
Cl1 O4 1.4363(18) .
Cl1 O5 1.4387(17) .
Cl1 O6 1.4408(16) .
N1 H1 0.8800 .
N2 H2A 0.8800 .
N2 H2B 0.8800 .
O2 H2 0.8400 .
O1W H1WA 0.8698 .
O1W H1WB 0.8702 .

loop_
_geom_torsion_atom_site_label_1
_geom_torsion_atom_site_label_2
_geom_torsion_atom_site_label_3
_geom_torsion_atom_site_label_4
_geom_torsion
_geom_torsion_site_symmetry_1
_geom_torsion_site_symmetry_2
_geom_torsion_site_symmetry_3
_geom_torsion_site_symmetry_4
C1 C2 C3 C4 -178.6(2) . . . .
C1 C2 C6 N1 179.0(2) . . . .
C2 C3 C4 C5 -0.3(3) . . . .
C2 C3 C4 N2 178.0(2) . . . .
C2 C6 N1 C5 -0.5(3) . . . .
C3 C2 C6 N1 0.7(3) . . . .
C3 C4 C5 N1 0.5(3) . . . .
C4 C5 N1 C6 -0.2(3) . . . .
C6 C2 C3 C4 -0.3(3) . . . .
N2 C4 C5 N1 -177.8(2) . . . .
O1 C1 C2 C3 4.9(3) . . . .
O1 C1 C2 C6 -173.4(2) . . . .
O2 C1 C2 C3 -175.5(2) . . . .
O2 C1 C2 C6 6.3(3) . . . .
